data_1525976
loop_
_publ_author_name
'Emel'yanov, V.A.'
'Belyaev, A.V.'
'Baidina, I.A.'
'Gromilov, S.A.'
'Virovets, A.V.'

_publ_section_title
;
 Synthesis and crystal structure of sodium trans-
 nitrosoaquatetrachlororuthenate(II)
;
_journal_name_full 'Zhurnal Strukturnoi Khimii (Issue-No. from 1981)'
_journal_page_first 567
_journal_page_last 571
_journal_volume 41
_journal_year 2000
_chemical_formula_sum 'Cl4 H6 N Na O4 Ru'
_chemical_name_systematic 'Na (Ru (N O) Cl4 (H2 O)) (H2 O)2'
_space_group_IT_number 14
_symmetry_space_group_name_Hall '-P 2yn'
_symmetry_space_group_name_H-M 'P 1 21/n 1'
_cell_angle_alpha 90
_cell_angle_beta 99.076
_cell_angle_gamma 90
_cell_formula_units_Z 4
_cell_length_a 7.0103
_cell_length_b 11.133
_cell_length_c 12.843
_cell_volume 989.791
_citation_journal_id_ASTM ZSTKAI
_cod_data_source_file Emelyanov_ZSTKAI_2000_850.cif
_cod_data_source_block H6Cl4N1Na1O4Ru1
_cod_original_cell_volume 989.7913
_cod_original_sg_symbol_Hall '-P 2ybc (x-z,y,z)'
_cod_original_formula_sum 'H6 Cl4 N1 Na1 O4 Ru1'
_cod_database_code 1525976

loop_
_symmetry_equiv_pos_as_xyz
x,y,z
-x+1/2,y+1/2,-z+1/2
-x,-y,-z
x-1/2,-y-1/2,z-1/2

loop_
_atom_site_label
_atom_site_type_symbol
_atom_site_fract_x
_atom_site_fract_y
_atom_site_fract_z
_atom_site_occupancy
_atom_site_U_iso_or_equiv
Cl3 Cl-1 0.1556 0.2639 0.4435 1 0.0
N1 N+3 -0.0589 0.0411 0.3631 1 0.0
Ru1 Ru+2 0.0765 0.1344 0.2989 1 0.0
H3 H+1 0.577 0.097 0.133 1 0.0
Cl1 Cl-1 0.0284 0.0186 0.1422 1 0.0
Cl4 Cl-1 0.3674 0.0276 0.3516 1 0.0
H4 H+1 0.431 0.036 0.16 1 0.0
O4 O-2 0.8812 0.7395 -0.008 1 0.0
H1 H+1 0.258 0.302 0.234 1 0.0
H5 H+1 -0.066 0.776 0.008 1 0.0
Na1 Na+1 0.6847 0.8958 0.0544 1 0.0
H6 H+1 0.886 0.676 0.002 1 0.0
O2 O-2 0.8436 -0.0178 0.4058 1 0.0
O1 O-2 0.2362 0.2492 0.2193 1 0.0
O3 O-2 0.5077 0.0574 0.1155 1 0.0
Cl2 Cl-1 0.8056 0.257 0.2406 1 0.0
H2 H+1 0.178 0.267 0.155 1 0.0
